data_4027989
loop_
_publ_author_name
'Roman A. Valiulin'
'Teresa M. Arisco'
'Andrei G. Kutateladze'

_publ_contact_author_address
;Department of Chemistry and Biochemistry
University of Denver
FW Olin Hall, 202
2190 E. Iliff Ave
Denver, CO 80208
;
_publ_contact_author_email akutatel.edu
_publ_contact_author_fax 303-871-2254
_publ_contact_author_name 'Andrei Kutateladze'
_publ_contact_author_phone 303-871-2995
_publ_section_title
;
 Photoinduced Intramolecular Cyclopentanation vs Photoprotolytic
 Oxametathesis in Polycyclic Alkenes Outfitted with Conformationally
 Constrained Aroylmethyl Chromophores
;
_journal_name_full 'Journal of Organic Chemistry'
_journal_page_first 2012
_journal_page_last 2025
_journal_paper_doi 10.1021/jo301909j
_journal_volume 78
_journal_year 2013
_chemical_formula_moiety 'C18 H20 O3'
_chemical_formula_sum 'C18 H20 O3'
_chemical_formula_weight 284.34
_chemical_name_common delta-oxetane
_chemical_name_systematic
;
Methyl (1RS, 3SR, 4RS, 5RS, 6SR, 9RS, 10SR)-11-oxa-3-
phenyltetracyclo[4.3.1.13,5.04,9]undecane-10-carboxylate
;
_space_group_IT_number 14
_symmetry_cell_setting monoclinic
_symmetry_space_group_name_Hall '-P 2yn'
_symmetry_space_group_name_H-M 'P 1 21/n 1'
_atom_sites_solution_hydrogens geom
_atom_sites_solution_primary direct
_atom_sites_solution_secondary difmap
_audit_creation_method SHELXL-97
_cell_angle_alpha 90.00
_cell_angle_beta 93.7670(10)
_cell_angle_gamma 90.00
_cell_formula_units_Z 4
_cell_length_a 7.80670(10)
_cell_length_b 6.15440(10)
_cell_length_c 29.8237(3)
_cell_measurement_reflns_used 9873
_cell_measurement_temperature 296(2)
_cell_measurement_theta_max 20.87
_cell_measurement_theta_min 2.66
_cell_volume 1429.80(3)
_computing_cell_refinement 'Bruker SAINT'
_computing_data_collection 'Bruker APEX2'
_computing_data_reduction 'Bruker SAINT'
_computing_molecular_graphics 'Bruker SHELXTL'
_computing_publication_material 'Bruker SHELXTL'
_computing_structure_refinement 'SHELXL-97 (Sheldrick, 2008)'
_computing_structure_solution 'SHELXS-97 (Sheldrick, 2008)'
_diffrn_ambient_temperature 296(2)
_diffrn_detector_area_resol_mean 8.33
_diffrn_measured_fraction_theta_full 1.000
_diffrn_measured_fraction_theta_max 1.000
_diffrn_measurement_device_type 'Bruker D8 APEX II Diffractometer'
_diffrn_measurement_method '\f and \w scans'
_diffrn_radiation_monochromator graphite
_diffrn_radiation_source 'fine-focus sealed tube'
_diffrn_radiation_type MoK\a
_diffrn_radiation_wavelength 0.71073
_diffrn_reflns_av_R_equivalents 0.0421
_diffrn_reflns_av_sigmaI/netI 0.0196
_diffrn_reflns_limit_h_max 9
_diffrn_reflns_limit_h_min -9
_diffrn_reflns_limit_k_max 7
_diffrn_reflns_limit_k_min -7
_diffrn_reflns_limit_l_max 37
_diffrn_reflns_limit_l_min -37
_diffrn_reflns_number 78352
_diffrn_reflns_theta_full 26.36
_diffrn_reflns_theta_max 26.36
_diffrn_reflns_theta_min 1.37
_exptl_absorpt_coefficient_mu 0.089
_exptl_absorpt_correction_T_max 0.9910
_exptl_absorpt_correction_T_min 0.9808
_exptl_absorpt_correction_type multi-scan
_exptl_crystal_colour colourless
_exptl_crystal_density_diffrn 1.321
_exptl_crystal_description irregular
_exptl_crystal_F_000 608
_exptl_crystal_size_max 0.22
_exptl_crystal_size_mid 0.18
_exptl_crystal_size_min 0.10
_refine_diff_density_max 0.209
_refine_diff_density_min -0.156
_refine_diff_density_rms 0.035
_refine_ls_extinction_method none
_refine_ls_goodness_of_fit_ref 1.028
_refine_ls_hydrogen_treatment noref
_refine_ls_matrix_type full
_refine_ls_number_parameters 191
_refine_ls_number_reflns 2918
_refine_ls_number_restraints 0
_refine_ls_restrained_S_all 1.028
_refine_ls_R_factor_all 0.0706
_refine_ls_R_factor_gt 0.0498
_refine_ls_shift/su_max 0.000
_refine_ls_shift/su_mean 0.000
_refine_ls_structure_factor_coef Fsqd
_refine_ls_weighting_details 'calc w=1/[\s^2^(Fo^2^)+(0.0659P)^2^+0.4532P] where P=(Fo^2^+2Fc^2^)/3'
_refine_ls_weighting_scheme calc
_refine_ls_wR_factor_gt 0.1211
_refine_ls_wR_factor_ref 0.1327
_reflns_number_gt 2242
_reflns_number_total 2918
_reflns_threshold_expression >2sigma(I)
_cod_data_source_file jo301909j_si_001_10.cif
_cod_data_source_block 10a_tma25351_try3_0m
_cod_database_code 4027989

loop_
_symmetry_equiv_pos_as_xyz
'x, y, z'
'-x+1/2, y+1/2, -z+1/2'
'-x, -y, -z'
'x-1/2, -y-1/2, z-1/2'

loop_
_atom_site_label
_atom_site_type_symbol
_atom_site_fract_x
_atom_site_fract_y
_atom_site_fract_z
_atom_site_U_iso_or_equiv
_atom_site_adp_type
_atom_site_occupancy
_atom_site_symmetry_multiplicity
_atom_site_calc_flag
_atom_site_refinement_flags
O1 O -0.25353(18) 0.3201(2) -0.00755(4) 0.0574(4) Uani 1 1 d .
O2 O -0.2074(2) -0.0197(2) 0.01627(5) 0.0641(4) Uani 1 1 d .
O3 O 0.09097(15) 0.5745(2) 0.12046(4) 0.0439(3) Uani 1 1 d .
C1 C -0.3756(3) 0.2429(4) -0.04218(7) 0.0630(6) Uani 1 1 d .
H1A H -0.3260 0.1254 -0.0581 0.094 Uiso 1 1 calc R
H1B H -0.4052 0.3590 -0.0627 0.094 Uiso 1 1 calc R
H1C H -0.4770 0.1928 -0.0288 0.094 Uiso 1 1 calc R
C2 C -0.1820(2) 0.1709(3) 0.02058(6) 0.0426(4) Uani 1 1 d .
C3 C -0.0730(2) 0.2806(3) 0.05789(6) 0.0379(4) Uani 1 1 d .
H3 H 0.0166 0.3652 0.0443 0.045 Uiso 1 1 calc R
C4 C 0.0140(2) 0.1188(3) 0.09134(6) 0.0379(4) Uani 1 1 d .
H4 H 0.0226 -0.0257 0.0779 0.046 Uiso 1 1 calc R
C5 C 0.1899(2) 0.2003(3) 0.10993(6) 0.0438(5) Uani 1 1 d .
H5A H 0.2557 0.0832 0.1244 0.053 Uiso 1 1 calc R
H5B H 0.2543 0.2599 0.0861 0.053 Uiso 1 1 calc R
C6 C 0.1511(2) 0.3760(3) 0.14388(6) 0.0364(4) Uani 1 1 d .
C7 C 0.2935(2) 0.4215(3) 0.17898(6) 0.0381(4) Uani 1 1 d .
C8 C 0.3849(2) 0.6138(3) 0.17928(6) 0.0458(5) Uani 1 1 d .
H8 H 0.3535 0.7218 0.1585 0.055 Uiso 1 1 calc R
C9 C 0.5224(3) 0.6475(3) 0.21001(7) 0.0552(5) Uani 1 1 d .
H9 H 0.5836 0.7770 0.2095 0.066 Uiso 1 1 calc R
C10 C 0.5694(3) 0.4919(4) 0.24123(7) 0.0546(5) Uani 1 1 d .
H10 H 0.6628 0.5147 0.2617 0.065 Uiso 1 1 calc R
C11 C -0.1857(2) 0.4384(3) 0.08358(6) 0.0407(4) Uani 1 1 d .
H11 H -0.2220 0.5623 0.0646 0.049 Uiso 1 1 calc R
C12 C -0.3413(2) 0.3151(3) 0.09916(7) 0.0489(5) Uani 1 1 d .
H12A H -0.4188 0.2800 0.0734 0.059 Uiso 1 1 calc R
H12B H -0.4026 0.4058 0.1194 0.059 Uiso 1 1 calc R
C13 C -0.2818(3) 0.1040(3) 0.12351(7) 0.0509(5) Uani 1 1 d .
H13A H -0.3393 0.0892 0.1512 0.061 Uiso 1 1 calc R
H13B H -0.3118 -0.0204 0.1046 0.061 Uiso 1 1 calc R
C14 C -0.0879(2) 0.1106(3) 0.13394(6) 0.0403(4) Uani 1 1 d .
H14 H -0.0508 -0.0133 0.1528 0.048 Uiso 1 1 calc R
C15 C -0.0325(2) 0.3235(3) 0.15669(6) 0.0376(4) Uani 1 1 d .
H15 H -0.0546 0.3381 0.1885 0.045 Uiso 1 1 calc R
C16 C -0.0870(2) 0.5140(3) 0.12615(6) 0.0408(4) Uani 1 1 d .
H16 H -0.1489 0.6260 0.1420 0.049 Uiso 1 1 calc R
C17 C 0.4769(3) 0.3008(4) 0.24215(7) 0.0569(5) Uani 1 1 d .
H17 H 0.5066 0.1955 0.2637 0.068 Uiso 1 1 calc R
C18 C 0.3405(3) 0.2660(3) 0.21111(7) 0.0500(5) Uani 1 1 d .
H18 H 0.2792 0.1366 0.2118 0.060 Uiso 1 1 calc R

loop_
_atom_site_aniso_label
_atom_site_aniso_U_11
_atom_site_aniso_U_22
_atom_site_aniso_U_33
_atom_site_aniso_U_23
_atom_site_aniso_U_13
_atom_site_aniso_U_12
O1 0.0613(9) 0.0569(9) 0.0515(8) 0.0048(7) -0.0153(7) -0.0036(7)
O2 0.0736(10) 0.0462(9) 0.0693(10) -0.0086(7) -0.0196(8) -0.0017(7)
O3 0.0400(7) 0.0345(7) 0.0563(8) 0.0079(6) -0.0042(6) -0.0038(5)
C1 0.0566(13) 0.0773(16) 0.0524(12) -0.0011(11) -0.0164(10) 0.0047(11)
C2 0.0360(9) 0.0484(12) 0.0435(10) -0.0002(9) 0.0034(8) 0.0003(8)
C3 0.0326(9) 0.0373(9) 0.0436(10) 0.0003(8) 0.0025(7) -0.0025(7)
C4 0.0377(9) 0.0294(9) 0.0460(10) -0.0064(8) -0.0020(8) 0.0044(7)
C5 0.0361(10) 0.0459(11) 0.0488(10) -0.0044(9) -0.0005(8) 0.0068(8)
C6 0.0359(9) 0.0305(9) 0.0425(9) 0.0016(8) -0.0004(7) 0.0018(7)
C7 0.0352(9) 0.0379(10) 0.0414(9) -0.0049(8) 0.0029(7) 0.0034(7)
C8 0.0505(11) 0.0402(10) 0.0461(10) -0.0011(9) -0.0020(9) -0.0039(8)
C9 0.0530(12) 0.0533(12) 0.0583(12) -0.0087(10) -0.0037(10) -0.0119(10)
C10 0.0420(11) 0.0688(14) 0.0513(11) -0.0138(11) -0.0089(9) 0.0039(10)
C11 0.0381(9) 0.0298(9) 0.0533(11) 0.0011(8) -0.0027(8) 0.0042(7)
C12 0.0329(9) 0.0534(12) 0.0605(12) -0.0123(10) 0.0039(8) 0.0024(9)
C13 0.0463(11) 0.0522(12) 0.0544(11) 0.0006(10) 0.0061(9) -0.0137(9)
C14 0.0447(10) 0.0312(9) 0.0447(10) 0.0050(8) 0.0009(8) -0.0028(8)
C15 0.0383(9) 0.0344(9) 0.0404(9) -0.0024(8) 0.0044(7) -0.0008(7)
C16 0.0351(9) 0.0301(9) 0.0569(11) -0.0059(8) 0.0019(8) 0.0046(7)
C17 0.0543(12) 0.0610(14) 0.0535(12) 0.0068(10) -0.0095(10) 0.0084(10)
C18 0.0478(11) 0.0432(11) 0.0579(12) 0.0056(9) -0.0044(9) -0.0013(9)

loop_
_atom_type_symbol
_atom_type_description
_atom_type_scat_dispersion_real
_atom_type_scat_dispersion_imag
_atom_type_scat_source
C C 0.0033 0.0016 'International Tables Vol C Tables 4.2.6.8 and 6.1.1.4'
H H 0.0000 0.0000 'International Tables Vol C Tables 4.2.6.8 and 6.1.1.4'
O O 0.0106 0.0060 'International Tables Vol C Tables 4.2.6.8 and 6.1.1.4'

loop_
_geom_angle_atom_site_label_1
_geom_angle_atom_site_label_2
_geom_angle_atom_site_label_3
_geom_angle
C2 O1 C1 116.88(16)
C16 O3 C6 90.56(11)
O1 C1 H1A 109.5
O1 C1 H1B 109.5
H1A C1 H1B 109.5
O1 C1 H1C 109.5
H1A C1 H1C 109.5
H1B C1 H1C 109.5
O2 C2 O1 123.06(17)
O2 C2 C3 126.70(17)
O1 C2 C3 110.22(16)
C2 C3 C4 113.03(15)
C2 C3 C11 109.47(14)
C4 C3 C11 109.07(13)
C2 C3 H3 108.4
C4 C3 H3 108.4
C11 C3 H3 108.4
C5 C4 C3 111.72(15)
C5 C4 C14 102.19(14)
C3 C4 C14 109.03(14)
C5 C4 H4 111.2
C3 C4 H4 111.2
C14 C4 H4 111.2
C6 C5 C4 105.10(14)
C6 C5 H5A 110.7
C4 C5 H5A 110.7
C6 C5 H5B 110.7
C4 C5 H5B 110.7
H5A C5 H5B 108.8
O3 C6 C7 112.04(13)
O3 C6 C5 110.19(13)
C7 C6 C5 115.13(14)
O3 C6 C15 91.07(12)
C7 C6 C15 121.58(14)
C5 C6 C15 104.12(14)
C8 C7 C18 118.28(17)
C8 C7 C6 121.47(16)
C18 C7 C6 120.21(16)
C9 C8 C7 120.77(18)
C9 C8 H8 119.6
C7 C8 H8 119.6
C10 C9 C8 120.55(19)
C10 C9 H9 119.7
C8 C9 H9 119.7
C9 C10 C17 119.51(18)
C9 C10 H10 120.2
C17 C10 H10 120.2
C16 C11 C12 105.56(15)
C16 C11 C3 109.50(14)
C12 C11 C3 109.15(14)
C16 C11 H11 110.8
C12 C11 H11 110.8
C3 C11 H11 110.8
C11 C12 C13 109.84(15)
C11 C12 H12A 109.7
C13 C12 H12A 109.7
C11 C12 H12B 109.7
C13 C12 H12B 109.7
H12A C12 H12B 108.2
C14 C13 C12 109.69(15)
C14 C13 H13A 109.7
C12 C13 H13A 109.7
C14 C13 H13B 109.7
C12 C13 H13B 109.7
H13A C13 H13B 108.2
C15 C14 C13 111.26(15)
C15 C14 C4 101.06(14)
C13 C14 C4 113.03(15)
C15 C14 H14 110.4
C13 C14 H14 110.4
C4 C14 H14 110.4
C14 C15 C16 109.52(13)
C14 C15 C6 108.14(14)
C16 C15 C6 85.33(12)
C14 C15 H15 116.5
C16 C15 H15 116.5
C6 C15 H15 116.5
O3 C16 C11 114.64(15)
O3 C16 C15 91.99(12)
C11 C16 C15 111.72(14)
O3 C16 H16 112.3
C11 C16 H16 112.3
C15 C16 H16 112.3
C10 C17 C18 120.0(2)
C10 C17 H17 120.0
C18 C17 H17 120.0
C17 C18 C7 120.91(19)
C17 C18 H18 119.5
C7 C18 H18 119.5

loop_
_geom_bond_atom_site_label_1
_geom_bond_atom_site_label_2
_geom_bond_distance
O1 C2 1.340(2)
O1 C1 1.439(2)
O2 C2 1.195(2)
O3 C16 1.459(2)
O3 C6 1.4690(19)
C1 H1A 0.9600
C1 H1B 0.9600
C1 H1C 0.9600
C2 C3 1.514(2)
C3 C4 1.536(2)
C3 C11 1.547(2)
C3 H3 0.9800
C4 C5 1.531(2)
C4 C14 1.543(2)
C4 H4 0.9800
C5 C6 1.525(2)
C5 H5A 0.9700
C5 H5B 0.9700
C6 C7 1.502(2)
C6 C15 1.542(2)
C7 C8 1.382(3)
C7 C18 1.386(3)
C8 C9 1.380(3)
C8 H8 0.9300
C9 C10 1.369(3)
C9 H9 0.9300
C10 C17 1.381(3)
C10 H10 0.9300
C11 C16 1.514(2)
C11 C12 1.530(3)
C11 H11 0.9800
C12 C13 1.545(3)
C12 H12A 0.9700
C12 H12B 0.9700
C13 C14 1.526(3)
C13 H13A 0.9700
C13 H13B 0.9700
C14 C15 1.525(2)
C14 H14 0.9800
C15 C16 1.528(2)
C15 H15 0.9800
C16 H16 0.9800
C17 C18 1.381(3)
C17 H17 0.9300
C18 H18 0.9300
